data_4334253
loop_
_publ_author_name
'Christopher L. Webster'
'Jefferson E. Bates'
'Ming Fang'
'Joseph W. Ziller'
'Filipp Furche'
'William J. Evans'

_publ_contact_author
;
Professor William J. Evans
Department of Chemistry
1102 Natural Sciences II
University of California, Irvine
Irvine, CA 92697-2025
;
_publ_contact_author_email wevans@uci.edu
_publ_contact_author_fax '1  949 824 2210'
_publ_contact_author_phone '1  949 824 5174'
_publ_section_title
;
 Density Functional Theory and X-ray Analysis of the Structural
 Variability in \h5,\h5,\h1-Tris(ring) Rare Earth/Actinide
 Tetramethylpyrrolyl Complexes, (C5Me5)2M(NC4Me4)
;
_journal_name_full 'Inorganic Chemistry'
_journal_page_first 3565
_journal_page_last 3572
_journal_paper_doi 10.1021/ic300905r
_journal_volume 52
_journal_year 2013
_chemical_formula_sum 'C28 H42 N Sm'
_chemical_formula_weight 542.98
_chemical_name_systematic
; 
 ? 
;
_space_group_IT_number 14
_symmetry_cell_setting monoclinic
_symmetry_space_group_name_Hall '-P 2ybc'
_symmetry_space_group_name_H-M 'P 1 21/c 1'
_atom_sites_solution_hydrogens geom
_atom_sites_solution_primary direct
_atom_sites_solution_secondary difmap
_audit_creation_method SHELXTL
_cell_angle_alpha 90.00
_cell_angle_beta 105.0752(16)
_cell_angle_gamma 90.00
_cell_formula_units_Z 8
_cell_length_a 16.830(2)
_cell_length_b 13.8251(19)
_cell_length_c 22.983(3)
_cell_measurement_reflns_used 9929
_cell_measurement_temperature 173(2)
_cell_measurement_theta_max 28.16
_cell_measurement_theta_min 2.28
_cell_volume 5163.6(12)
_computing_cell_refinement 'Bruker SAINT'
_computing_data_collection 'Bruker APEX2'
_computing_data_reduction 'Bruker SAINT'
_computing_molecular_graphics 'Bruker SHELXTL'
_computing_publication_material 'Bruker SHELXTL'
_computing_structure_refinement 'SHELXL-97 (Sheldrick, 2008)'
_computing_structure_solution 'SHELXS-97 (Sheldrick, 2008)'
_diffrn_ambient_temperature 173(2)
_diffrn_measured_fraction_theta_full 0.999
_diffrn_measured_fraction_theta_max 0.978
_diffrn_measurement_device_type 'Bruker APEX-II CCD'
_diffrn_measurement_method '\f and \w scans'
_diffrn_radiation_monochromator graphite
_diffrn_radiation_source 'fine-focus sealed tube'
_diffrn_radiation_type MoK\a
_diffrn_radiation_wavelength 0.71073
_diffrn_reflns_av_R_equivalents 0.0000
_diffrn_reflns_av_sigmaI/netI 0.0327
_diffrn_reflns_limit_h_max 21
_diffrn_reflns_limit_h_min -22
_diffrn_reflns_limit_k_max 18
_diffrn_reflns_limit_k_min 0
_diffrn_reflns_limit_l_max 30
_diffrn_reflns_limit_l_min 0
_diffrn_reflns_number 12056
_diffrn_reflns_theta_full 25.50
_diffrn_reflns_theta_max 27.88
_diffrn_reflns_theta_min 1.25
_exptl_absorpt_coefficient_mu 2.288
_exptl_absorpt_correction_T_max 0.7110
_exptl_absorpt_correction_T_min 0.6550
_exptl_absorpt_correction_type multi-scan
_exptl_absorpt_process_details 'Bruker TWINABS'
_exptl_crystal_colour orange
_exptl_crystal_density_diffrn 1.397
_exptl_crystal_density_meas ?
_exptl_crystal_description block
_exptl_crystal_F_000 2232
_exptl_crystal_size_max 0.20
_exptl_crystal_size_mid 0.19
_exptl_crystal_size_min 0.16
_refine_diff_density_max 1.535
_refine_diff_density_min -2.671
_refine_diff_density_rms 0.121
_refine_ls_extinction_method none
_refine_ls_goodness_of_fit_ref 1.086
_refine_ls_hydrogen_treatment constr
_refine_ls_matrix_type full
_refine_ls_number_parameters 566
_refine_ls_number_reflns 12057
_refine_ls_number_restraints 0
_refine_ls_restrained_S_all 1.086
_refine_ls_R_factor_all 0.0459
_refine_ls_R_factor_gt 0.0380
_refine_ls_shift/su_max 0.002
_refine_ls_shift/su_mean 0.000
_refine_ls_structure_factor_coef Fsqd
_refine_ls_weighting_details 'calc w=1/[\s^2^(Fo^2^)+(0.0330P)^2^+15.8899P] where P=(Fo^2^+2Fc^2^)/3'
_refine_ls_weighting_scheme calc
_refine_ls_wR_factor_gt 0.0855
_refine_ls_wR_factor_ref 0.0887
_reflns_number_gt 10680
_reflns_number_total 12057
_reflns_threshold_expression >2sigma(I)
_cod_data_source_file ic300905r_si_003_6.cif
_cod_data_source_block clw18
_cod_depositor_comments
;
The following automatic conversions were performed:

'_exptl_crystal_density_meas' value 'none' was changed to '?' - the
value is perceived as not measured.

Automatic conversion script
Id: cif_fix_values 3008 2015-01-20 13:52:24Z robertas 
;
_cod_original_cell_volume 5163.5(12)
_cod_database_code 4334253

loop_
_symmetry_equiv_pos_as_xyz
'x, y, z'
'-x, y+1/2, -z+1/2'
'-x, -y, -z'
'x, -y-1/2, z-1/2'

loop_
_atom_site_label
_atom_site_type_symbol
_atom_site_fract_x
_atom_site_fract_y
_atom_site_fract_z
_atom_site_U_iso_or_equiv
_atom_site_adp_type
_atom_site_occupancy
_atom_site_symmetry_multiplicity
_atom_site_calc_flag
_atom_site_refinement_flags
Sm1 Sm 0.093160(12) 0.699786(14) 0.377996(9) 0.01829(6) Uani 1 1 d .
N1 N 0.1909(2) 0.7036(3) 0.47017(15) 0.0234(7) Uani 1 1 d .
C1 C -0.0044(2) 0.8487(3) 0.32733(19) 0.0239(8) Uani 1 1 d .
C2 C 0.0452(3) 0.8868(3) 0.38221(19) 0.0255(9) Uani 1 1 d .
C3 C 0.1273(3) 0.8909(3) 0.37799(19) 0.0233(8) Uani 1 1 d .
C4 C 0.1289(2) 0.8552(3) 0.32014(19) 0.0231(8) Uani 1 1 d .
C5 C 0.0471(2) 0.8305(3) 0.28860(18) 0.0225(8) Uani 1 1 d .
C6 C -0.0962(3) 0.8327(4) 0.3120(2) 0.0363(11) Uani 1 1 d .
H6A H -0.1192 0.8394 0.2684 0.054 Uiso 1 1 calc R
H6B H -0.1213 0.8807 0.3331 0.054 Uiso 1 1 calc R
H6C H -0.1076 0.7675 0.3246 0.054 Uiso 1 1 calc R
C7 C 0.0151(3) 0.9270(4) 0.4336(2) 0.0406(12) Uani 1 1 d .
H7A H 0.0558 0.9139 0.4718 0.061 Uiso 1 1 calc R
H7B H -0.0373 0.8963 0.4340 0.061 Uiso 1 1 calc R
H7C H 0.0071 0.9970 0.4285 0.061 Uiso 1 1 calc R
C8 C 0.1989(3) 0.9323(4) 0.4249(2) 0.0388(12) Uani 1 1 d .
H8A H 0.2505 0.9137 0.4156 0.058 Uiso 1 1 calc R
H8B H 0.1984 0.9071 0.4647 0.058 Uiso 1 1 calc R
H8C H 0.1946 1.0029 0.4250 0.058 Uiso 1 1 calc R
C9 C 0.2030(3) 0.8524(4) 0.2950(2) 0.0361(11) Uani 1 1 d .
H9A H 0.2461 0.8131 0.3213 0.054 Uiso 1 1 calc R
H9B H 0.2234 0.9183 0.2928 0.054 Uiso 1 1 calc R
H9C H 0.1876 0.8240 0.2546 0.054 Uiso 1 1 calc R
C10 C 0.0174(3) 0.8069(3) 0.2227(2) 0.0319(10) Uani 1 1 d .
H10A H -0.0307 0.7644 0.2159 0.048 Uiso 1 1 calc R
H10B H 0.0613 0.7741 0.2095 0.048 Uiso 1 1 calc R
H10C H 0.0023 0.8667 0.1996 0.048 Uiso 1 1 calc R
C13 C 0.0968(3) 0.5569(3) 0.29924(19) 0.0267(9) Uani 1 1 d .
C12 C 0.1448(3) 0.5229(3) 0.3554(2) 0.0258(9) Uani 1 1 d .
C11 C 0.0928(2) 0.5063(3) 0.39303(18) 0.0218(8) Uani 1 1 d .
C15 C 0.0114(2) 0.5305(3) 0.36061(19) 0.0233(8) Uani 1 1 d .
C14 C 0.0146(3) 0.5614(3) 0.30231(19) 0.0252(9) Uani 1 1 d .
C18 C 0.1284(4) 0.5768(4) 0.2445(2) 0.0450(13) Uani 1 1 d .
H18A H 0.1719 0.5305 0.2433 0.068 Uiso 1 1 calc R
H18B H 0.1505 0.6427 0.2469 0.068 Uiso 1 1 calc R
H18C H 0.0832 0.5702 0.2080 0.068 Uiso 1 1 calc R
C17 C 0.2362(3) 0.5009(4) 0.3719(3) 0.0421(12) Uani 1 1 d .
H17A H 0.2628 0.5393 0.3464 0.063 Uiso 1 1 calc R
H17B H 0.2445 0.4320 0.3655 0.063 Uiso 1 1 calc R
H17C H 0.2603 0.5172 0.4143 0.063 Uiso 1 1 calc R
C16 C 0.1199(3) 0.4647(3) 0.4559(2) 0.0299(10) Uani 1 1 d .
H16A H 0.1535 0.4069 0.4556 0.045 Uiso 1 1 calc R
H16B H 0.0714 0.4472 0.4697 0.045 Uiso 1 1 calc R
H16C H 0.1524 0.5129 0.4833 0.045 Uiso 1 1 calc R
C20 C -0.0658(3) 0.5178(3) 0.3813(2) 0.0320(10) Uani 1 1 d .
H20A H -0.0941 0.5801 0.3795 0.048 Uiso 1 1 calc R
H20B H -0.0514 0.4939 0.4229 0.048 Uiso 1 1 calc R
H20C H -0.1021 0.4712 0.3551 0.048 Uiso 1 1 calc R
C19 C -0.0606(3) 0.5795(3) 0.2512(2) 0.0371(11) Uani 1 1 d .
H19A H -0.0439 0.6065 0.2168 0.056 Uiso 1 1 calc R
H19B H -0.0970 0.6253 0.2643 0.056 Uiso 1 1 calc R
H19C H -0.0899 0.5184 0.2394 0.056 Uiso 1 1 calc R
C21 C 0.1466(3) 0.7145(3) 0.51295(19) 0.0241(8) Uani 1 1 d .
C22 C 0.1991(3) 0.7407(3) 0.56782(19) 0.0314(10) Uani 1 1 d .
C23 C 0.2791(3) 0.7457(3) 0.5587(2) 0.0302(10) Uani 1 1 d .
C24 C 0.2713(2) 0.7234(3) 0.49927(19) 0.0250(9) Uani 1 1 d .
C25 C 0.0558(3) 0.6955(4) 0.4973(2) 0.0315(10) Uani 1 1 d .
H25A H 0.0350 0.7068 0.5328 0.047 Uiso 1 1 calc R
H25B H 0.0452 0.6282 0.4841 0.047 Uiso 1 1 calc R
H25C H 0.0278 0.7389 0.4647 0.047 Uiso 1 1 calc R
C26 C 0.1769(5) 0.7573(5) 0.6259(2) 0.0587(17) Uani 1 1 d .
H26A H 0.1169 0.7567 0.6186 0.088 Uiso 1 1 calc R
H26B H 0.1984 0.8201 0.6426 0.088 Uiso 1 1 calc R
H26C H 0.2008 0.7059 0.6545 0.088 Uiso 1 1 calc R
C27 C 0.3574(3) 0.7680(4) 0.6065(2) 0.0438(13) Uani 1 1 d .
H27A H 0.4038 0.7695 0.5882 0.066 Uiso 1 1 calc R
H27B H 0.3669 0.7178 0.6377 0.066 Uiso 1 1 calc R
H27C H 0.3523 0.8310 0.6247 0.066 Uiso 1 1 calc R
C28 C 0.3371(3) 0.7182(4) 0.4664(2) 0.0406(12) Uani 1 1 d .
H28A H 0.3771 0.7702 0.4804 0.061 Uiso 1 1 calc R
H28B H 0.3124 0.7254 0.4231 0.061 Uiso 1 1 calc R
H28C H 0.3651 0.6555 0.4742 0.061 Uiso 1 1 calc R
Sm2 Sm 0.388332(12) 0.261665(15) 0.120052(9) 0.01913(6) Uani 1 1 d .
N2 N 0.3249(2) 0.2443(3) 0.01733(16) 0.0260(8) Uani 1 1 d .
C29 C 0.3749(3) 0.0676(3) 0.12658(18) 0.0255(9) Uani 1 1 d .
C30 C 0.4564(3) 0.0849(3) 0.1266(2) 0.0272(9) Uani 1 1 d .
C31 C 0.4973(2) 0.1308(3) 0.18145(19) 0.0237(8) Uani 1 1 d .
C32 C 0.4394(2) 0.1413(3) 0.21607(18) 0.0218(8) Uani 1 1 d .
C33 C 0.3630(2) 0.1031(3) 0.18173(18) 0.0225(8) Uani 1 1 d .
C34 C 0.3123(4) 0.0135(4) 0.0785(2) 0.0427(13) Uani 1 1 d .
H34A H 0.3033 0.0479 0.0401 0.064 Uiso 1 1 calc R
H34B H 0.2603 0.0093 0.0901 0.064 Uiso 1 1 calc R
H34C H 0.3327 -0.0518 0.0743 0.064 Uiso 1 1 calc R
C35 C 0.4953(4) 0.0533(4) 0.0773(3) 0.0494(14) Uani 1 1 d .
H35A H 0.4562 0.0631 0.0380 0.074 Uiso 1 1 calc R
H35B H 0.5100 -0.0153 0.0825 0.074 Uiso 1 1 calc R
H35C H 0.5450 0.0917 0.0796 0.074 Uiso 1 1 calc R
C36 C 0.5883(3) 0.1526(4) 0.2013(3) 0.0401(12) Uani 1 1 d .
H36A H 0.6191 0.0989 0.1899 0.060 Uiso 1 1 calc R
H36B H 0.6051 0.1610 0.2452 0.060 Uiso 1 1 calc R
H36C H 0.5997 0.2121 0.1818 0.060 Uiso 1 1 calc R
C37 C 0.4569(3) 0.1690(4) 0.28100(19) 0.0328(10) Uani 1 1 d .
H37A H 0.4135 0.2122 0.2869 0.049 Uiso 1 1 calc R
H37B H 0.5101 0.2022 0.2932 0.049 Uiso 1 1 calc R
H37C H 0.4586 0.1107 0.3055 0.049 Uiso 1 1 calc R
C38 C 0.2877(3) 0.0936(4) 0.2050(2) 0.0360(11) Uani 1 1 d .
H38A H 0.2717 0.1576 0.2165 0.054 Uiso 1 1 calc R
H38B H 0.2997 0.0508 0.2402 0.054 Uiso 1 1 calc R
H38C H 0.2425 0.0663 0.1734 0.054 Uiso 1 1 calc R
C39 C 0.4024(3) 0.4497(3) 0.09319(19) 0.0243(8) Uani 1 1 d .
C40 C 0.4780(2) 0.4246(3) 0.1341(2) 0.0243(9) Uani 1 1 d .
C41 C 0.4632(3) 0.4072(3) 0.1913(2) 0.0261(9) Uani 1 1 d .
C42 C 0.3780(3) 0.4200(3) 0.1854(2) 0.0265(9) Uani 1 1 d .
C43 C 0.3407(3) 0.4472(3) 0.1251(2) 0.0265(9) Uani 1 1 d .
C44 C 0.3895(3) 0.4824(4) 0.0292(2) 0.0373(11) Uani 1 1 d .
H44A H 0.3410 0.4501 0.0038 0.056 Uiso 1 1 calc R
H44B H 0.4380 0.4660 0.0152 0.056 Uiso 1 1 calc R
H44C H 0.3811 0.5526 0.0270 0.056 Uiso 1 1 calc R
C45 C 0.5605(3) 0.4250(4) 0.1206(3) 0.0385(11) Uani 1 1 d .
H45A H 0.5543 0.4050 0.0787 0.058 Uiso 1 1 calc R
H45B H 0.5975 0.3801 0.1477 0.058 Uiso 1 1 calc R
H45C H 0.5838 0.4904 0.1264 0.058 Uiso 1 1 calc R
C46 C 0.5288(3) 0.3939(4) 0.2494(2) 0.0373(11) Uani 1 1 d .
H46A H 0.5054 0.3601 0.2786 0.056 Uiso 1 1 calc R
H46B H 0.5496 0.4572 0.2656 0.056 Uiso 1 1 calc R
H46C H 0.5740 0.3555 0.2418 0.056 Uiso 1 1 calc R
C47 C 0.3348(3) 0.4100(4) 0.2347(2) 0.0396(12) Uani 1 1 d .
H47A H 0.3755 0.4099 0.2739 0.059 Uiso 1 1 calc R
H47B H 0.3038 0.3492 0.2295 0.059 Uiso 1 1 calc R
H47C H 0.2968 0.4644 0.2328 0.059 Uiso 1 1 calc R
C48 C 0.2526(3) 0.4783(4) 0.0984(2) 0.0372(11) Uani 1 1 d .
H48A H 0.2308 0.4455 0.0597 0.056 Uiso 1 1 calc R
H48B H 0.2507 0.5485 0.0920 0.056 Uiso 1 1 calc R
H48C H 0.2193 0.4612 0.1261 0.056 Uiso 1 1 calc R
C49 C 0.2414(3) 0.2592(3) 0.01054(18) 0.0237(8) Uani 1 1 d .
C50 C 0.2025(2) 0.2836(3) -0.04802(18) 0.0240(8) Uani 1 1 d .
C51 C 0.2649(3) 0.2835(3) -0.07981(19) 0.0279(9) Uani 1 1 d .
C52 C 0.3374(3) 0.2599(3) -0.03868(19) 0.0281(9) Uani 1 1 d .
C53 C 0.2037(3) 0.2411(3) 0.06215(19) 0.0291(9) Uani 1 1 d .
H53A H 0.2473 0.2264 0.0986 0.044 Uiso 1 1 calc R
H53B H 0.1657 0.1863 0.0524 0.044 Uiso 1 1 calc R
H53C H 0.1737 0.2989 0.0690 0.044 Uiso 1 1 calc R
C54 C 0.1128(3) 0.3036(4) -0.0744(2) 0.0335(10) Uani 1 1 d .
H54A H 0.0876 0.3229 -0.0423 0.050 Uiso 1 1 calc R
H54B H 0.0858 0.2450 -0.0941 0.050 Uiso 1 1 calc R
H54C H 0.1065 0.3558 -0.1041 0.050 Uiso 1 1 calc R
C55 C 0.2527(3) 0.3059(4) -0.1456(2) 0.0437(13) Uani 1 1 d .
H55A H 0.3053 0.2998 -0.1561 0.066 Uiso 1 1 calc R
H55B H 0.2319 0.3721 -0.1538 0.066 Uiso 1 1 calc R
H55C H 0.2129 0.2604 -0.1698 0.066 Uiso 1 1 calc R
C56 C 0.4221(3) 0.2531(4) -0.0481(2) 0.0426(13) Uani 1 1 d .
H56A H 0.4266 0.2975 -0.0803 0.064 Uiso 1 1 calc R
H56B H 0.4321 0.1867 -0.0594 0.064 Uiso 1 1 calc R
H56C H 0.4629 0.2705 -0.0107 0.064 Uiso 1 1 calc R

loop_
_atom_site_aniso_label
_atom_site_aniso_U_11
_atom_site_aniso_U_22
_atom_site_aniso_U_33
_atom_site_aniso_U_23
_atom_site_aniso_U_13
_atom_site_aniso_U_12
Sm1 0.02115(10) 0.01638(10) 0.01556(10) 0.00040(7) 0.00156(7) -0.00071(7)
N1 0.0214(16) 0.0268(19) 0.0210(17) -0.0004(14) 0.0041(13) -0.0026(14)
C1 0.025(2) 0.016(2) 0.030(2) 0.0027(16) 0.0068(17) 0.0030(15)
C2 0.032(2) 0.021(2) 0.025(2) 0.0011(17) 0.0093(17) 0.0051(17)
C3 0.026(2) 0.0144(19) 0.027(2) 0.0023(16) 0.0027(16) -0.0029(15)
C4 0.025(2) 0.017(2) 0.028(2) 0.0058(16) 0.0076(16) -0.0003(15)
C5 0.027(2) 0.017(2) 0.022(2) 0.0047(16) 0.0034(16) -0.0001(15)
C6 0.024(2) 0.031(3) 0.054(3) -0.001(2) 0.012(2) 0.0030(18)
C7 0.059(3) 0.026(3) 0.045(3) -0.007(2) 0.028(3) 0.001(2)
C8 0.041(3) 0.025(2) 0.043(3) -0.005(2) -0.002(2) -0.007(2)
C9 0.029(2) 0.040(3) 0.042(3) 0.006(2) 0.015(2) 0.000(2)
C10 0.042(3) 0.025(2) 0.026(2) 0.0034(18) 0.0030(19) 0.0017(19)
C13 0.041(2) 0.019(2) 0.023(2) -0.0029(16) 0.0141(18) -0.0018(17)
C12 0.026(2) 0.020(2) 0.032(2) 0.0010(17) 0.0076(17) 0.0010(16)
C11 0.0201(19) 0.019(2) 0.025(2) 0.0003(16) 0.0033(15) -0.0010(15)
C15 0.024(2) 0.018(2) 0.026(2) -0.0005(16) 0.0022(16) -0.0022(15)
C14 0.033(2) 0.015(2) 0.023(2) -0.0026(16) -0.0001(17) 0.0001(16)
C18 0.080(4) 0.028(3) 0.038(3) -0.002(2) 0.035(3) 0.003(3)
C17 0.029(2) 0.038(3) 0.062(4) -0.001(3) 0.015(2) 0.005(2)
C16 0.032(2) 0.027(2) 0.029(2) 0.0098(18) 0.0034(18) 0.0015(18)
C20 0.023(2) 0.031(2) 0.040(3) 0.001(2) 0.0040(19) -0.0006(17)
C19 0.048(3) 0.024(2) 0.028(2) -0.0005(19) -0.012(2) -0.003(2)
C21 0.030(2) 0.021(2) 0.023(2) 0.0008(16) 0.0101(17) -0.0017(16)
C22 0.047(3) 0.027(2) 0.021(2) 0.0013(17) 0.0098(19) -0.005(2)
C23 0.036(2) 0.024(2) 0.024(2) 0.0038(17) -0.0040(18) -0.0039(18)
C24 0.0216(19) 0.021(2) 0.028(2) 0.0000(17) 0.0002(16) -0.0002(16)
C25 0.031(2) 0.035(3) 0.033(2) 0.001(2) 0.0165(19) 0.0002(19)
C26 0.091(5) 0.062(4) 0.031(3) -0.016(3) 0.030(3) -0.027(4)
C27 0.047(3) 0.037(3) 0.035(3) 0.001(2) -0.013(2) -0.007(2)
C28 0.026(2) 0.051(3) 0.046(3) -0.010(2) 0.012(2) -0.004(2)
Sm2 0.02140(10) 0.01683(11) 0.01697(10) 0.00100(8) 0.00108(7) -0.00005(7)
N2 0.0234(17) 0.031(2) 0.0223(18) 0.0021(15) 0.0031(14) -0.0020(14)
C29 0.035(2) 0.015(2) 0.022(2) -0.0012(16) -0.0006(17) -0.0007(16)
C30 0.039(2) 0.017(2) 0.027(2) 0.0018(17) 0.0111(19) 0.0059(17)
C31 0.023(2) 0.019(2) 0.028(2) 0.0054(16) 0.0049(16) 0.0009(15)
C32 0.0231(19) 0.018(2) 0.0210(19) 0.0046(15) -0.0001(15) 0.0011(15)
C33 0.0229(19) 0.023(2) 0.0193(19) 0.0051(16) 0.0015(15) -0.0013(16)
C34 0.058(3) 0.028(3) 0.034(3) -0.006(2) -0.001(2) -0.013(2)
C35 0.070(4) 0.042(3) 0.045(3) -0.002(2) 0.029(3) 0.016(3)
C36 0.020(2) 0.035(3) 0.065(3) 0.007(2) 0.009(2) 0.0044(19)
C37 0.041(3) 0.033(3) 0.019(2) 0.0015(18) -0.0015(18) -0.005(2)
C38 0.028(2) 0.043(3) 0.037(3) 0.008(2) 0.0079(19) -0.008(2)
C39 0.028(2) 0.017(2) 0.028(2) 0.0051(16) 0.0069(17) 0.0006(16)
C40 0.023(2) 0.017(2) 0.033(2) 0.0010(17) 0.0059(17) -0.0034(15)
C41 0.031(2) 0.016(2) 0.030(2) -0.0045(17) 0.0041(17) -0.0025(16)
C42 0.034(2) 0.020(2) 0.029(2) -0.0029(17) 0.0124(18) -0.0013(17)
C43 0.026(2) 0.016(2) 0.038(2) 0.0021(17) 0.0092(18) 0.0039(16)
C44 0.045(3) 0.031(3) 0.036(3) 0.014(2) 0.011(2) 0.002(2)
C45 0.026(2) 0.034(3) 0.058(3) 0.002(2) 0.016(2) 0.0019(19)
C46 0.043(3) 0.026(2) 0.035(3) -0.005(2) -0.005(2) -0.005(2)
C47 0.051(3) 0.036(3) 0.039(3) -0.006(2) 0.024(2) 0.000(2)
C48 0.032(2) 0.027(3) 0.054(3) 0.008(2) 0.013(2) 0.0046(19)
C49 0.026(2) 0.022(2) 0.022(2) -0.0010(16) 0.0053(16) -0.0045(16)
C50 0.023(2) 0.026(2) 0.021(2) 0.0022(16) 0.0024(15) -0.0019(16)
C51 0.032(2) 0.033(3) 0.018(2) 0.0016(17) 0.0056(17) 0.0005(18)
C52 0.027(2) 0.033(2) 0.023(2) 0.0029(18) 0.0055(16) 0.0012(18)
C53 0.031(2) 0.036(3) 0.021(2) -0.0004(18) 0.0082(17) -0.0062(19)
C54 0.025(2) 0.040(3) 0.031(2) 0.007(2) 0.0000(18) 0.0008(19)
C55 0.044(3) 0.066(4) 0.020(2) 0.009(2) 0.007(2) 0.008(3)
C56 0.032(2) 0.064(4) 0.034(3) 0.009(2) 0.013(2) 0.009(2)

loop_
_atom_type_symbol
_atom_type_description
_atom_type_scat_dispersion_real
_atom_type_scat_dispersion_imag
_atom_type_scat_source
C C 0.0033 0.0016 'International Tables Vol C Tables 4.2.6.8 and 6.1.1.4'
H H 0.0000 0.0000 'International Tables Vol C Tables 4.2.6.8 and 6.1.1.4'
N N 0.0061 0.0033 'International Tables Vol C Tables 4.2.6.8 and 6.1.1.4'
Sm Sm -0.1638 3.4418 'International Tables Vol C Tables 4.2.6.8 and 6.1.1.4'

loop_
_geom_angle_atom_site_label_1
_geom_angle_atom_site_label_2
_geom_angle_atom_site_label_3
_geom_angle
Cnt1 Sm1 N1 109.1
Cnt2 Sm1 N1 109.9
Cnt1 Sm1 Cnt2 139.1
Cnt3 Sm2 N2 110.7
Cnt4 Sm2 N2 110.6
Cnt3 Sm2 Cnt4 138.2
N1 Sm1 C4 103.78(13)
N1 Sm1 C14 135.96(13)
C4 Sm1 C14 112.70(13)
N1 Sm1 C13 119.76(13)
C4 Sm1 C13 102.00(13)
C14 Sm1 C13 30.26(13)
N1 Sm1 C12 90.53(13)
C4 Sm1 C12 120.55(13)
C14 Sm1 C12 50.05(13)
C13 Sm1 C12 30.44(13)
N1 Sm1 C15 111.64(12)
C4 Sm1 C15 142.80(13)
C14 Sm1 C15 30.61(13)
C13 Sm1 C15 50.35(13)
C12 Sm1 C15 50.16(13)
N1 Sm1 C5 132.55(12)
C4 Sm1 C5 30.67(12)
C14 Sm1 C5 89.33(13)
C13 Sm1 C5 91.82(13)
C12 Sm1 C5 120.37(13)
C15 Sm1 C5 115.81(12)
N1 Sm1 C11 85.99(12)
C4 Sm1 C11 150.24(13)
C14 Sm1 C11 50.25(12)
C13 Sm1 C11 50.16(13)
C12 Sm1 C11 30.12(12)
C15 Sm1 C11 30.54(12)
C5 Sm1 C11 138.86(12)
N1 Sm1 C1 125.69(13)
C4 Sm1 C1 50.47(12)
C14 Sm1 C1 97.00(13)
C13 Sm1 C1 112.77(13)
C12 Sm1 C1 143.13(13)
C15 Sm1 C1 111.65(12)
C5 Sm1 C1 30.44(12)
C11 Sm1 C1 142.17(12)
N1 Sm1 C3 82.99(12)
C4 Sm1 C3 30.72(13)
C14 Sm1 C3 139.78(12)
C13 Sm1 C3 132.49(13)
C12 Sm1 C3 143.99(13)
C15 Sm1 C3 161.81(12)
C5 Sm1 C3 50.47(12)
C11 Sm1 C3 167.58(12)
C1 Sm1 C3 50.23(12)
N1 Sm1 C2 95.30(13)
C4 Sm1 C2 50.28(13)
C14 Sm1 C2 126.80(13)
C13 Sm1 C2 141.38(13)
C12 Sm1 C2 170.16(13)
C15 Sm1 C2 133.42(13)
C5 Sm1 C2 50.20(13)
C11 Sm1 C2 158.17(13)
C1 Sm1 C2 30.39(13)
C3 Sm1 C2 30.16(13)
N1 Sm1 C25 55.06(12)
C4 Sm1 C25 127.15(13)
C14 Sm1 C25 113.34(13)
C13 Sm1 C25 130.83(13)
C12 Sm1 C25 108.47(13)
C15 Sm1 C25 84.07(13)
C5 Sm1 C25 129.02(13)
C11 Sm1 C25 81.59(13)
C1 Sm1 C25 99.35(13)
C3 Sm1 C25 96.64(13)
C2 Sm1 C25 81.37(13)
N1 Sm1 C21 26.44(11)
C4 Sm1 C21 114.39(12)
C14 Sm1 C21 132.91(12)
C13 Sm1 C21 133.75(12)
C12 Sm1 C21 103.67(12)
C15 Sm1 C21 102.51(12)
C5 Sm1 C21 133.75(12)
C11 Sm1 C21 86.85(12)
C1 Sm1 C21 112.26(12)
C3 Sm1 C21 85.82(12)
C2 Sm1 C21 84.87(12)
C25 Sm1 C21 29.09(12)
N1 Sm1 C24 12.69(11)
C4 Sm1 C24 93.64(11)
C14 Sm1 C24 138.44(11)
C13 Sm1 C24 115.79(12)
C12 Sm1 C24 89.20(12)
C15 Sm1 C24 119.54(11)
C5 Sm1 C24 123.76(11)
C11 Sm1 C24 91.16(11)
C1 Sm1 C24 124.39(11)
C3 Sm1 C24 76.91(11)
C2 Sm1 C24 94.75(12)
C25 Sm1 C24 67.30(11)
C21 Sm1 C24 38.31(11)
N1 Sm1 C28 33.18(11)
C4 Sm1 C28 82.58(12)
C14 Sm1 C28 128.82(12)
C13 Sm1 C28 100.64(12)
C12 Sm1 C28 79.60(12)
C15 Sm1 C28 122.44(12)
C5 Sm1 C28 112.96(12)
C11 Sm1 C28 91.90(12)
C1 Sm1 C28 125.89(12)
C3 Sm1 C28 75.73(12)
C2 Sm1 C28 101.09(12)
C25 Sm1 C28 88.22(11)
C21 Sm1 C28 59.34(11)
C24 Sm1 C28 21.07(10)
C24 N1 C21 106.0(3)
C24 N1 Sm1 145.5(3)
C21 N1 Sm1 105.4(3)
C5 C1 C2 108.1(4)
C5 C1 C6 125.7(4)
C2 C1 C6 126.2(4)
C5 C1 Sm1 74.5(2)
C2 C1 Sm1 75.5(2)
C6 C1 Sm1 117.3(3)
C3 C2 C1 108.2(4)
C3 C2 C7 125.0(4)
C1 C2 C7 126.4(4)
C3 C2 Sm1 74.4(2)
C1 C2 Sm1 74.1(2)
C7 C2 Sm1 122.8(3)
C2 C3 C4 107.9(4)
C2 C3 C8 125.6(4)
C4 C3 C8 126.4(4)
C2 C3 Sm1 75.5(2)
C4 C3 Sm1 73.6(2)
C8 C3 Sm1 120.1(3)
C5 C4 C3 108.0(4)
C5 C4 C9 126.0(4)
C3 C4 C9 125.8(4)
C5 C4 Sm1 75.4(2)
C3 C4 Sm1 75.7(2)
C9 C4 Sm1 119.0(3)
C1 C5 C4 107.8(4)
C1 C5 C10 125.1(4)
C4 C5 C10 126.2(4)
C1 C5 Sm1 75.0(2)
C4 C5 Sm1 73.9(2)
C10 C5 Sm1 125.3(3)
C14 C13 C12 107.8(4)
C14 C13 C18 126.7(4)
C12 C13 C18 125.3(4)
C14 C13 Sm1 74.9(2)
C12 C13 Sm1 74.8(2)
C18 C13 Sm1 120.0(3)
C11 C12 C13 108.6(4)
C11 C12 C17 124.7(4)
C13 C12 C17 126.7(4)
C11 C12 Sm1 75.2(2)
C13 C12 Sm1 74.8(2)
C17 C12 Sm1 119.4(3)
C12 C11 C15 108.1(4)
C12 C11 C16 124.9(4)
C15 C11 C16 127.0(4)
C12 C11 Sm1 74.7(2)
C15 C11 Sm1 74.5(2)
C16 C11 Sm1 119.3(3)
C11 C15 C14 107.3(4)
C11 C15 C20 127.0(4)
C14 C15 C20 125.5(4)
C11 C15 Sm1 74.9(2)
C14 C15 Sm1 74.6(2)
C20 C15 Sm1 120.3(3)
C13 C14 C15 108.3(4)
C13 C14 C19 127.3(4)
C15 C14 C19 123.7(4)
C13 C14 Sm1 74.9(2)
C15 C14 Sm1 74.8(2)
C19 C14 Sm1 123.9(3)
C22 C21 N1 109.9(4)
C22 C21 C25 129.3(4)
N1 C21 C25 120.8(4)
C22 C21 Sm1 154.9(3)
N1 C21 Sm1 48.13(19)
C25 C21 Sm1 74.2(2)
C21 C22 C23 106.5(4)
C21 C22 C26 127.1(5)
C23 C22 C26 126.3(5)
C24 C23 C22 106.7(4)
C24 C23 C27 127.4(5)
C22 C23 C27 125.8(4)
N1 C24 C23 110.8(4)
N1 C24 C28 120.7(4)
C23 C24 C28 128.5(4)
N1 C24 Sm1 21.79(19)
C23 C24 Sm1 130.2(3)
C28 C24 Sm1 100.7(3)
C21 C25 Sm1 76.8(2)
C24 C28 Sm1 58.3(2)
N2 Sm2 C40 107.62(13)
N2 Sm2 C42 124.74(13)
C40 Sm2 C42 50.55(13)
N2 Sm2 C30 92.24(13)
C40 Sm2 C30 122.58(13)
C42 Sm2 C30 143.01(14)
N2 Sm2 C41 135.26(13)
C40 Sm2 C41 30.68(13)
C42 Sm2 C41 30.49(13)
C30 Sm2 C41 121.38(13)
N2 Sm2 C39 84.97(13)
C40 Sm2 C39 30.48(12)
C42 Sm2 C39 50.53(13)
C30 Sm2 C39 145.92(13)
C41 Sm2 C39 50.47(13)
N2 Sm2 C31 121.94(13)
C40 Sm2 C31 102.43(12)
C42 Sm2 C31 112.83(14)
C30 Sm2 C31 30.56(13)
C41 Sm2 C31 92.08(13)
C39 Sm2 C31 132.67(13)
N2 Sm2 C43 94.50(13)
C40 Sm2 C43 50.32(13)
C42 Sm2 C43 30.48(13)
C30 Sm2 C43 171.60(13)
C41 Sm2 C43 50.26(13)
C39 Sm2 C43 30.51(13)
C31 Sm2 C43 141.62(13)
N2 Sm2 C29 86.04(13)
C40 Sm2 C29 151.63(13)
C42 Sm2 C29 139.52(13)
C30 Sm2 C29 29.94(14)
C41 Sm2 C29 137.88(13)
C39 Sm2 C29 169.84(13)
C31 Sm2 C29 50.21(12)
C43 Sm2 C29 155.77(13)
N2 Sm2 C33 110.69(12)
C40 Sm2 C33 141.06(12)
C42 Sm2 C33 109.02(13)
C30 Sm2 C33 49.92(13)
C41 Sm2 C33 113.55(13)
C39 Sm2 C33 159.52(13)
C31 Sm2 C33 50.26(12)
C43 Sm2 C33 131.21(13)
C29 Sm2 C33 30.50(13)
N2 Sm2 C32 136.23(13)
C40 Sm2 C32 111.51(12)
C42 Sm2 C32 95.62(13)
C30 Sm2 C32 50.01(13)
C41 Sm2 C32 87.96(13)
C39 Sm2 C32 138.39(12)
C31 Sm2 C32 30.30(12)
C43 Sm2 C32 125.57(13)
C29 Sm2 C32 50.22(12)
C33 Sm2 C32 30.46(11)
N2 Sm2 C49 26.04(12)
C40 Sm2 C49 114.87(12)
C42 Sm2 C49 108.40(13)
C30 Sm2 C49 106.25(13)
C41 Sm2 C49 131.63(12)
C39 Sm2 C49 85.54(12)
C31 Sm2 C49 136.26(12)
C43 Sm2 C49 81.90(12)
C29 Sm2 C49 88.46(12)
C33 Sm2 C49 102.72(11)
C32 Sm2 C49 133.14(11)
N2 Sm2 C53 53.52(11)
C40 Sm2 C53 127.31(13)
C42 Sm2 C53 96.49(13)
C30 Sm2 C53 108.06(13)
C41 Sm2 C53 126.56(13)
C39 Sm2 C53 97.46(13)
C31 Sm2 C53 129.84(12)
C43 Sm2 C53 80.05(13)
C29 Sm2 C53 80.90(13)
C33 Sm2 C53 82.65(12)
C32 Sm2 C53 111.57(12)
C49 Sm2 C53 28.58(11)
N2 Sm2 C52 13.85(11)
C40 Sm2 C52 96.20(12)
C42 Sm2 C52 123.40(12)
C30 Sm2 C52 92.14(12)
C41 Sm2 C52 125.77(12)
C39 Sm2 C52 77.40(12)
C31 Sm2 C52 119.09(12)
C43 Sm2 C52 93.20(12)
C29 Sm2 C52 92.83(12)
C33 Sm2 C52 120.54(12)
C32 Sm2 C52 140.96(12)
C49 Sm2 C52 38.28(11)
C53 Sm2 C52 66.60(10)
N2 Sm2 C56 34.28(11)
C40 Sm2 C56 85.72(13)
C42 Sm2 C56 127.05(13)
C30 Sm2 C56 82.15(12)
C41 Sm2 C56 116.30(13)
C39 Sm2 C56 76.55(13)
C31 Sm2 C56 103.56(12)
C43 Sm2 C56 100.70(13)
C29 Sm2 C56 93.35(13)
C33 Sm2 C56 123.83(12)
C32 Sm2 C56 131.54(12)
C49 Sm2 C56 59.65(10)
C53 Sm2 C56 87.75(10)
C52 Sm2 C56 21.41(10)
C52 N2 C49 105.5(3)
C52 N2 Sm2 142.1(3)
C49 N2 Sm2 106.3(3)
C30 C29 C33 107.9(4)
C30 C29 C34 125.8(4)
C33 C29 C34 126.1(4)
C30 C29 Sm2 74.5(2)
C33 C29 Sm2 74.9(2)
C34 C29 Sm2 120.3(3)
C29 C30 C31 109.2(4)
C29 C30 C35 124.6(4)
C31 C30 C35 126.1(4)
C29 C30 Sm2 75.6(2)
C31 C30 Sm2 75.2(2)
C35 C30 Sm2 118.8(3)
C32 C31 C30 107.4(4)
C32 C31 C36 126.9(4)
C30 C31 C36 125.3(4)
C32 C31 Sm2 75.7(2)
C30 C31 Sm2 74.3(2)
C36 C31 Sm2 121.5(3)
C31 C32 C33 107.7(4)
C31 C32 C37 127.0(4)
C33 C32 C37 124.3(4)
C31 C32 Sm2 74.0(2)
C33 C32 Sm2 74.2(2)
C37 C32 Sm2 126.4(3)
C29 C33 C32 107.8(4)
C29 C33 C38 127.9(4)
C32 C33 C38 124.0(4)
C29 C33 Sm2 74.6(2)
C32 C33 Sm2 75.3(2)
C38 C33 Sm2 121.3(3)
C40 C39 C43 107.7(4)
C40 C39 C44 127.0(4)
C43 C39 C44 125.1(4)
C40 C39 Sm2 74.3(2)
C43 C39 Sm2 74.8(2)
C44 C39 Sm2 121.1(3)
C39 C40 C41 108.2(4)
C39 C40 C45 125.6(4)
C41 C40 C45 126.0(4)
C39 C40 Sm2 75.3(2)
C41 C40 Sm2 75.0(2)
C45 C40 Sm2 120.0(3)
C42 C41 C40 107.9(4)
C42 C41 C46 126.3(4)
C40 C41 C46 125.1(4)
C42 C41 Sm2 74.5(2)
C40 C41 Sm2 74.3(2)
C46 C41 Sm2 124.5(3)
C41 C42 C43 108.0(4)
C41 C42 C47 126.3(4)
C43 C42 C47 125.6(4)
C41 C42 Sm2 75.0(2)
C43 C42 Sm2 75.3(2)
C47 C42 Sm2 117.4(3)
C42 C43 C39 108.3(4)
C42 C43 C48 127.8(4)
C39 C43 C48 123.7(4)
C42 C43 Sm2 74.3(2)
C39 C43 Sm2 74.7(2)
C48 C43 Sm2 121.6(3)
C50 C49 N2 110.9(4)
C50 C49 C53 128.4(4)
N2 C49 C53 120.6(4)
C50 C49 Sm2 152.3(3)
N2 C49 Sm2 47.6(2)
C53 C49 Sm2 76.6(2)
C49 C50 C51 105.9(4)
C49 C50 C54 127.8(4)
C51 C50 C54 126.2(4)
C52 C51 C50 106.7(4)
C52 C51 C55 127.3(4)
C50 C51 C55 126.0(4)
C51 C52 N2 110.9(4)
C51 C52 C56 128.5(4)
N2 C52 C56 120.5(4)
C51 C52 Sm2 130.1(3)
N2 C52 Sm2 24.03(19)
C56 C52 Sm2 99.5(3)
C49 C53 Sm2 74.9(2)
C52 C56 Sm2 59.1(2)

loop_
_geom_bond_atom_site_label_1
_geom_bond_atom_site_label_2
_geom_bond_distance
Sm1 Cnt1 2.414
Sm1 Cnt2 2.410
Sm2 Cnt3 2.418
Sm2 Cnt4 2.406
Sm1 N1 2.320(3)
Sm1 C4 2.676(4)
Sm1 C14 2.690(4)
Sm1 C13 2.690(4)
Sm1 C12 2.691(4)
Sm1 C15 2.692(4)
Sm1 C5 2.695(4)
Sm1 C11 2.697(4)
Sm1 C1 2.701(4)
Sm1 C3 2.704(4)
Sm1 C2 2.718(4)
Sm1 C25 2.968(4)
Sm1 C21 3.003(4)
Sm1 C24 3.538(4)
Sm1 C28 4.088(5)
N1 C24 1.373(5)
N1 C21 1.387(5)
C1 C5 1.416(6)
C1 C2 1.420(6)
C1 C6 1.509(6)
C2 C3 1.410(6)
C2 C7 1.508(6)
C3 C4 1.425(6)
C3 C8 1.506(6)
C4 C5 1.420(6)
C4 C9 1.505(6)
C5 C10 1.503(6)
C13 C14 1.404(6)
C13 C12 1.413(6)
C13 C18 1.513(6)
C12 C11 1.400(6)
C12 C17 1.516(6)
C11 C15 1.419(5)
C11 C16 1.512(6)
C15 C14 1.421(6)
C15 C20 1.505(6)
C14 C19 1.507(6)
C21 C22 1.387(6)
C21 C25 1.500(6)
C22 C23 1.415(7)
C22 C26 1.494(7)
C23 C24 1.374(6)
C23 C27 1.512(6)
C24 C28 1.496(6)
Sm2 N2 2.337(3)
Sm2 C40 2.684(4)
Sm2 C42 2.685(4)
Sm2 C30 2.686(4)
Sm2 C41 2.692(4)
Sm2 C39 2.697(4)
Sm2 C31 2.698(4)
Sm2 C43 2.698(4)
Sm2 C29 2.700(4)
Sm2 C33 2.704(4)
Sm2 C32 2.719(4)
Sm2 C49 3.035(4)
Sm2 C53 3.058(4)
Sm2 C52 3.524(4)
Sm2 C56 4.052(5)
N2 C52 1.374(5)
N2 C49 1.388(5)
C29 C30 1.391(6)
C29 C33 1.421(6)
C29 C34 1.511(6)
C30 C31 1.419(6)
C30 C35 1.514(6)
C31 C32 1.416(6)
C31 C36 1.511(6)
C32 C33 1.425(5)
C32 C37 1.494(6)
C33 C38 1.504(6)
C39 C40 1.415(6)
C39 C43 1.420(6)
C39 C44 1.499(6)
C40 C41 1.422(6)
C40 C45 1.499(6)
C41 C42 1.414(6)
C41 C46 1.506(6)
C42 C43 1.415(6)
C42 C47 1.504(6)
C43 C48 1.511(6)
C49 C50 1.377(6)
C49 C53 1.504(6)
C50 C51 1.427(6)
C50 C54 1.499(6)
C51 C52 1.374(6)
C51 C55 1.505(6)
C52 C56 1.499(6)
